data_7001168
loop_
_publ_author_name
'Berthet, Jean-Claude'
'Siffredi, G\'erald'
'Thu\'ery, Pierre'
'Ephritikhine, Michel'

_publ_section_title
;
 Synthesis and crystal structure of pentavalent uranyl complexes. The
 remarkable stability of UO2X (X = I, SO3CF3) in non-aqueous solutions
;
_journal_issue 18
_journal_name_full 'Dalton Transactions'
_journal_page_first 3478
_journal_page_last 3494
_journal_paper_doi 10.1039/b820659g
_journal_year 2009
_chemical_formula_moiety 'C62 H60 F6 K N12 O10 S2 U2, C F3 O3 S, C5 H5 N'
_chemical_formula_sum 'C68 H65 F9 K N13 O13 S3 U2'
_chemical_formula_weight 2054.67
_space_group_IT_number 19
_symmetry_cell_setting orthorhombic
_symmetry_space_group_name_Hall 'P 2ac 2ab'
_symmetry_space_group_name_H-M 'P 21 21 21'
_atom_sites_solution_hydrogens geom
_atom_sites_solution_primary direct
_atom_sites_solution_secondary difmap
_audit_creation_method SHELXL-97
_cell_angle_alpha 90.00
_cell_angle_beta 90.00
_cell_angle_gamma 90.00
_cell_formula_units_Z 4
_cell_length_a 19.0805(4)
_cell_length_b 20.0091(8)
_cell_length_c 20.5906(8)
_cell_measurement_reflns_used 128320
_cell_measurement_temperature 100(2)
_cell_measurement_theta_max 25.68
_cell_measurement_theta_min 3.03
_cell_volume 7861.2(5)
_computing_cell_refinement 'HKL2000 (Otwinowski & Minor, 1997)'
_computing_data_collection 'COLLECT (Hooft, 1998)'
_computing_data_reduction 'HKL2000 (Otwinowski & Minor, 1997)'
_computing_molecular_graphics 'SHELXTL (Sheldrick, 1999)'
_computing_publication_material 'SHELXTL (Sheldrick, 1999); PLATON (Spek, 2003)'
_computing_structure_refinement 'SHELXL-97 (Sheldrick, 1997)'
_computing_structure_solution 'SHELXS-97 (Sheldrick, 1997)'
_diffrn_ambient_temperature 100(2)
_diffrn_measured_fraction_theta_full 0.997
_diffrn_measured_fraction_theta_max 0.997
_diffrn_measurement_device_type 'Nonius Kappa-CCD area-detector diffractometer'
_diffrn_measurement_method 'two \f and three \w scans with 2\% steps'
_diffrn_radiation_monochromator graphite
_diffrn_radiation_source 'fine-focus sealed tube'
_diffrn_radiation_type MoK\a
_diffrn_radiation_wavelength 0.71073
_diffrn_reflns_av_R_equivalents 0.0722
_diffrn_reflns_av_sigmaI/netI 0.0504
_diffrn_reflns_limit_h_max 23
_diffrn_reflns_limit_h_min -23
_diffrn_reflns_limit_k_max 24
_diffrn_reflns_limit_k_min -24
_diffrn_reflns_limit_l_max 25
_diffrn_reflns_limit_l_min -25
_diffrn_reflns_number 128320
_diffrn_reflns_theta_full 25.68
_diffrn_reflns_theta_max 25.68
_diffrn_reflns_theta_min 3.03
_diffrn_standards_decay_% 0
_diffrn_standards_interval_time 0
_diffrn_standards_number 0
_exptl_absorpt_coefficient_mu 4.336
_exptl_absorpt_correction_T_max 0.621
_exptl_absorpt_correction_T_min 0.398
_exptl_absorpt_correction_type multi-scan
_exptl_absorpt_process_details 'SCALEPACK (Otwinowski & Minor, 1997)'
_exptl_crystal_colour 'translucent dark orange'
_exptl_crystal_density_diffrn 1.736
_exptl_crystal_density_method 'not measured'
_exptl_crystal_description irregular
_exptl_crystal_F_000 4000
_exptl_crystal_size_max 0.21
_exptl_crystal_size_mid 0.15
_exptl_crystal_size_min 0.11
_refine_diff_density_max 0.815
_refine_diff_density_min -0.987
_refine_diff_density_rms 0.096
_refine_ls_abs_structure_details 'Flack H D (1983), Acta Cryst. A39, 876-881'
_refine_ls_abs_structure_Flack -0.009(3)
_refine_ls_extinction_method none
_refine_ls_goodness_of_fit_ref 0.993
_refine_ls_hydrogen_treatment constr
_refine_ls_matrix_type full
_refine_ls_number_parameters 983
_refine_ls_number_reflns 14875
_refine_ls_number_restraints 0
_refine_ls_restrained_S_all 0.993
_refine_ls_R_factor_all 0.0449
_refine_ls_R_factor_gt 0.0335
_refine_ls_shift/su_max 0.002
_refine_ls_shift/su_mean 0.000
_refine_ls_structure_factor_coef Fsqd
_refine_ls_weighting_details 'calc w=1/[\s^2^(Fo^2^)+(0.0423P)^2^] where P=(Fo^2^+2Fc^2^)/3'
_refine_ls_weighting_scheme calc
_refine_ls_wR_factor_gt 0.0691
_refine_ls_wR_factor_ref 0.0721
_reflns_number_gt 12835
_reflns_number_total 14875
_reflns_threshold_expression >2sigma(I)
_cod_data_source_file b820659g.txt
_cod_data_source_block 5.py
_cod_database_code 7001168

loop_
_symmetry_equiv_pos_as_xyz
'x, y, z'
'-x+1/2, -y, z+1/2'
'-x, y+1/2, -z+1/2'
'x+1/2, -y+1/2, -z'

loop_
_atom_site_label
_atom_site_type_symbol
_atom_site_fract_x
_atom_site_fract_y
_atom_site_fract_z
_atom_site_U_iso_or_equiv
_atom_site_adp_type
_atom_site_occupancy
_atom_site_symmetry_multiplicity
_atom_site_calc_flag
_atom_site_refinement_flags
_atom_site_disorder_assembly
_atom_site_disorder_group
U1 U 0.767109(11) 0.531524(10) 0.029577(11) 0.02685(6) Uani 1 1 d . . .
U2 U 1.227689(10) 0.498496(10) 0.149027(9) 0.02377(6) Uani 1 1 d . . .
K K 0.99685(5) 0.51236(6) 0.08893(6) 0.0263(3) Uani 1 1 d . . .
S1 S 0.96443(7) 0.32644(7) 0.13595(8) 0.0310(4) Uani 1 1 d . . .
S2 S 1.00839(7) 0.71235(7) 0.06139(8) 0.0285(3) Uani 1 1 d . . .
S3 S 0.50224(8) 0.72287(8) 0.29365(9) 0.0416(4) Uani 1 1 d . . .
O1 O 0.85777(17) 0.51079(19) 0.05222(18) 0.0315(10) Uani 1 1 d . . .
O2 O 0.67846(18) 0.5543(2) 0.00450(19) 0.0346(10) Uani 1 1 d . . .
O3 O 1.13682(16) 0.50406(19) 0.12096(18) 0.0275(8) Uani 1 1 d . . .
O4 O 1.31823(16) 0.49393(19) 0.17722(18) 0.0271(8) Uani 1 1 d . . .
O5 O 1.0051(2) 0.3868(2) 0.1320(2) 0.0465(12) Uani 1 1 d . . .
O6 O 0.9985(2) 0.2726(2) 0.1690(2) 0.0438(11) Uani 1 1 d . . .
O7 O 0.89194(19) 0.3369(2) 0.1518(2) 0.0448(12) Uani 1 1 d . . .
O8 O 1.0125(2) 0.64659(19) 0.0910(2) 0.0398(11) Uani 1 1 d . . .
O9 O 1.0459(2) 0.7186(2) 0.0011(2) 0.0355(10) Uani 1 1 d . . .
O10 O 0.9401(2) 0.7427(2) 0.0627(2) 0.0401(11) Uani 1 1 d . . .
O11 O 0.5023(3) 0.7056(3) 0.3623(2) 0.0590(14) Uani 1 1 d . . .
O12 O 0.5688(2) 0.7170(2) 0.2628(2) 0.0539(13) Uani 1 1 d . . .
O13 O 0.4434(2) 0.6958(2) 0.2579(2) 0.0419(11) Uani 1 1 d . . .
N1 N 0.7884(2) 0.4770(2) -0.0837(2) 0.0294(11) Uani 1 1 d . . .
N2 N 0.7179(2) 0.4077(2) 0.0309(2) 0.0334(11) Uani 1 1 d . . .
N3 N 0.7275(2) 0.4940(2) 0.1457(2) 0.0300(10) Uani 1 1 d . . .
N4 N 0.7679(3) 0.6369(2) 0.1051(2) 0.0311(11) Uani 1 1 d . . .
N5 N 0.8110(2) 0.6255(2) -0.0475(2) 0.0299(11) Uani 1 1 d . . .
N6 N 1.2645(2) 0.4570(2) 0.0333(2) 0.0297(10) Uani 1 1 d . . .
N7 N 1.2302(3) 0.3675(2) 0.1445(2) 0.0323(11) Uani 1 1 d . . .
N8 N 1.1770(2) 0.4562(2) 0.2585(2) 0.0252(11) Uani 1 1 d . . .
N9 N 1.2189(2) 0.6050(2) 0.2217(2) 0.0256(10) Uani 1 1 d . . .
N10 N 1.2543(2) 0.6008(2) 0.0760(2) 0.0262(11) Uani 1 1 d . . .
N11 N 0.9547(2) 0.5405(3) 0.2242(2) 0.0353(12) Uani 1 1 d . . .
N12 N 1.0396(2) 0.5054(3) -0.0487(2) 0.0365(12) Uani 1 1 d . . .
F1 F 0.9232(3) 0.2441(3) 0.0454(3) 0.106(2) Uani 1 1 d . . .
F2 F 0.9334(2) 0.3453(3) 0.0130(2) 0.0753(15) Uani 1 1 d . . .
F3 F 1.0262(2) 0.2865(3) 0.0294(2) 0.0862(17) Uani 1 1 d . . .
F4 F 1.0582(2) 0.82843(17) 0.09828(18) 0.0476(10) Uani 1 1 d . . .
F5 F 1.12502(16) 0.74534(18) 0.12152(18) 0.0416(9) Uani 1 1 d . . .
F6 F 1.03040(18) 0.76261(18) 0.17718(17) 0.0410(9) Uani 1 1 d . . .
F7 F 0.5328(2) 0.8438(2) 0.3325(3) 0.0796(15) Uani 1 1 d . . .
F8 F 0.4880(2) 0.8381(2) 0.2363(2) 0.0700(13) Uani 1 1 d . . .
F9 F 0.4229(2) 0.8247(2) 0.3193(2) 0.0648(12) Uani 1 1 d . . .
C1 C 0.8510(3) 0.4480(3) -0.0980(3) 0.0378(16) Uani 1 1 d . . .
H1 H 0.8885 0.4536 -0.0696 0.045 Uiso 1 1 calc R . .
C2 C 0.8603(3) 0.4105(3) -0.1533(3) 0.0414(16) Uani 1 1 d . . .
H2 H 0.9038 0.3915 -0.1617 0.050 Uiso 1 1 calc R . .
C3 C 0.8074(4) 0.4011(3) -0.1951(3) 0.0450(17) Uani 1 1 d . . .
H3 H 0.8137 0.3751 -0.2321 0.054 Uiso 1 1 calc R . .
C4 C 0.7433(3) 0.4305(3) -0.1823(3) 0.0399(16) Uani 1 1 d . . .
H4 H 0.7060 0.4253 -0.2108 0.048 Uiso 1 1 calc R . .
C5 C 0.7359(3) 0.4681(3) -0.1262(3) 0.0403(14) Uani 1 1 d . . .
H5 H 0.6928 0.4879 -0.1176 0.048 Uiso 1 1 calc R . .
C6 C 0.7578(3) 0.3550(3) 0.0429(3) 0.0370(16) Uani 1 1 d . . .
H6 H 0.8060 0.3614 0.0456 0.044 Uiso 1 1 calc R . .
C7 C 0.7322(4) 0.2918(3) 0.0517(3) 0.0444(16) Uani 1 1 d . . .
H7 H 0.7623 0.2562 0.0600 0.053 Uiso 1 1 calc R . .
C8 C 0.6612(4) 0.2821(3) 0.0479(3) 0.0501(19) Uani 1 1 d . . .
H8 H 0.6421 0.2399 0.0544 0.060 Uiso 1 1 calc R . .
C9 C 0.6185(3) 0.3361(4) 0.0343(4) 0.0467(17) Uani 1 1 d . . .
H9 H 0.5702 0.3306 0.0305 0.056 Uiso 1 1 calc R . .
C10 C 0.6483(3) 0.3979(3) 0.0267(3) 0.0352(14) Uani 1 1 d . . .
H10 H 0.6195 0.4344 0.0184 0.042 Uiso 1 1 calc R . .
C11 C 0.7696(3) 0.4528(3) 0.1806(3) 0.0330(13) Uani 1 1 d . . .
H11 H 0.8157 0.4464 0.1671 0.040 Uiso 1 1 calc R . .
C12 C 0.7461(3) 0.4200(3) 0.2358(3) 0.0370(16) Uani 1 1 d . . .
H12 H 0.7764 0.3932 0.2597 0.044 Uiso 1 1 calc R . .
C13 C 0.6771(3) 0.4276(3) 0.2547(3) 0.0401(16) Uani 1 1 d . . .
H13 H 0.6598 0.4047 0.2906 0.048 Uiso 1 1 calc R . .
C14 C 0.6345(3) 0.4696(3) 0.2199(3) 0.0373(15) Uani 1 1 d . . .
H14 H 0.5882 0.4762 0.2323 0.045 Uiso 1 1 calc R . .
C15 C 0.6614(3) 0.5022(3) 0.1655(3) 0.0325(13) Uani 1 1 d . . .
H15 H 0.6323 0.5308 0.1422 0.039 Uiso 1 1 calc R . .
C16 C 0.7076(3) 0.6699(3) 0.1155(3) 0.0373(16) Uani 1 1 d . . .
H16 H 0.6678 0.6577 0.0923 0.045 Uiso 1 1 calc R . .
C17 C 0.7031(3) 0.7222(3) 0.1602(3) 0.0404(17) Uani 1 1 d . . .
H17 H 0.6608 0.7442 0.1667 0.048 Uiso 1 1 calc R . .
C18 C 0.7619(4) 0.7409(3) 0.1948(3) 0.0432(17) Uani 1 1 d . . .
H18 H 0.7594 0.7750 0.2254 0.052 Uiso 1 1 calc R . .
C19 C 0.8239(4) 0.7085(3) 0.1834(3) 0.0436(17) Uani 1 1 d . . .
H19 H 0.8646 0.7210 0.2050 0.052 Uiso 1 1 calc R . .
C20 C 0.8245(3) 0.6563(3) 0.1387(3) 0.0339(15) Uani 1 1 d . . .
H20 H 0.8664 0.6337 0.1319 0.041 Uiso 1 1 calc R . .
C21 C 0.7658(3) 0.6593(3) -0.0855(3) 0.0303(13) Uani 1 1 d . . .
H21 H 0.7181 0.6514 -0.0803 0.036 Uiso 1 1 calc R . .
C22 C 0.7868(3) 0.7050(3) -0.1316(3) 0.0293(14) Uani 1 1 d . . .
H22 H 0.7538 0.7272 -0.1569 0.035 Uiso 1 1 calc R . .
C23 C 0.8576(3) 0.7175(3) -0.1396(3) 0.0312(14) Uani 1 1 d . . .
H23 H 0.8731 0.7477 -0.1708 0.037 Uiso 1 1 calc R . .
C24 C 0.9044(3) 0.6840(3) -0.1006(3) 0.0332(15) Uani 1 1 d . . .
H24 H 0.9522 0.6923 -0.1043 0.040 Uiso 1 1 calc R . .
C25 C 0.8802(3) 0.6384(3) -0.0560(3) 0.0312(14) Uani 1 1 d . . .
H25 H 0.9126 0.6154 -0.0307 0.037 Uiso 1 1 calc R . .
C26 C 1.2171(3) 0.4389(3) -0.0117(3) 0.0351(15) Uani 1 1 d . . .
H26 H 1.1698 0.4445 -0.0025 0.042 Uiso 1 1 calc R . .
C27 C 1.2358(4) 0.4126(3) -0.0709(3) 0.0446(17) Uani 1 1 d . . .
H27 H 1.2016 0.4006 -0.1009 0.053 Uiso 1 1 calc R . .
C28 C 1.3048(4) 0.4044(4) -0.0850(4) 0.053(2) Uani 1 1 d . . .
H28 H 1.3184 0.3865 -0.1247 0.063 Uiso 1 1 calc R . .
C29 C 1.3543(3) 0.4229(3) -0.0401(4) 0.0489(18) Uani 1 1 d . . .
H29 H 1.4018 0.4180 -0.0491 0.059 Uiso 1 1 calc R . .
C30 C 1.3324(3) 0.4489(3) 0.0190(3) 0.0376(16) Uani 1 1 d . . .
H30 H 1.3660 0.4611 0.0496 0.045 Uiso 1 1 calc R . .
C31 C 1.2924(3) 0.3363(3) 0.1442(3) 0.0334(15) Uani 1 1 d . . .
H31 H 1.3323 0.3608 0.1544 0.040 Uiso 1 1 calc R . .
C32 C 1.2998(3) 0.2688(3) 0.1294(3) 0.0410(17) Uani 1 1 d . . .
H32 H 1.3437 0.2485 0.1292 0.049 Uiso 1 1 calc R . .
C33 C 1.2402(4) 0.2330(3) 0.1150(3) 0.0493(19) Uani 1 1 d . . .
H33 H 1.2435 0.1879 0.1043 0.059 Uiso 1 1 calc R . .
C34 C 1.1755(3) 0.2639(3) 0.1165(4) 0.0456(18) Uani 1 1 d . . .
H34 H 1.1347 0.2401 0.1077 0.055 Uiso 1 1 calc R . .
C35 C 1.1734(3) 0.3312(3) 0.1314(3) 0.0356(16) Uani 1 1 d . . .
H35 H 1.1300 0.3523 0.1324 0.043 Uiso 1 1 calc R . .
C36 C 1.2147(3) 0.4522(3) 0.3137(3) 0.0375(16) Uani 1 1 d . . .
H36 H 1.2584 0.4728 0.3152 0.045 Uiso 1 1 calc R . .
C37 C 1.1910(3) 0.4187(3) 0.3685(3) 0.0443(17) Uani 1 1 d . . .
H37 H 1.2173 0.4185 0.4065 0.053 Uiso 1 1 calc R . .
C38 C 1.1286(3) 0.3860(3) 0.3654(3) 0.0422(17) Uani 1 1 d . . .
H38 H 1.1124 0.3615 0.4007 0.051 Uiso 1 1 calc R . .
C39 C 1.0896(3) 0.3897(3) 0.3091(3) 0.0396(16) Uani 1 1 d . . .
H39 H 1.0466 0.3681 0.3063 0.048 Uiso 1 1 calc R . .
C40 C 1.1147(3) 0.4251(3) 0.2579(3) 0.0368(15) Uani 1 1 d . . .
H40 H 1.0874 0.4278 0.2206 0.044 Uiso 1 1 calc R . .
C41 C 1.1574(3) 0.6348(3) 0.2329(3) 0.0302(14) Uani 1 1 d . . .
H41 H 1.1171 0.6147 0.2168 0.036 Uiso 1 1 calc R . .
C42 C 1.1504(3) 0.6940(3) 0.2673(3) 0.0335(14) Uani 1 1 d . . .
H42 H 1.1065 0.7126 0.2746 0.040 Uiso 1 1 calc R . .
C43 C 1.2108(3) 0.7247(3) 0.2905(3) 0.0309(14) Uani 1 1 d . . .
H43 H 1.2080 0.7648 0.3132 0.037 Uiso 1 1 calc R . .
C44 C 1.2756(3) 0.6945(3) 0.2794(3) 0.0303(13) Uani 1 1 d . . .
H44 H 1.3168 0.7138 0.2947 0.036 Uiso 1 1 calc R . .
C45 C 1.2768(3) 0.6351(3) 0.2451(3) 0.0281(13) Uani 1 1 d . . .
H45 H 1.3199 0.6147 0.2379 0.034 Uiso 1 1 calc R . .
C46 C 1.2042(3) 0.6337(3) 0.0440(3) 0.0292(14) Uani 1 1 d . . .
H46 H 1.1578 0.6216 0.0514 0.035 Uiso 1 1 calc R . .
C47 C 1.2175(3) 0.6846(3) 0.0005(3) 0.0280(14) Uani 1 1 d . . .
H47 H 1.1811 0.7058 -0.0214 0.034 Uiso 1 1 calc R . .
C48 C 1.2871(3) 0.7033(3) -0.0098(3) 0.0273(14) Uani 1 1 d . . .
H48 H 1.2979 0.7379 -0.0383 0.033 Uiso 1 1 calc R . .
C49 C 1.3392(3) 0.6702(3) 0.0225(3) 0.0295(14) Uani 1 1 d . . .
H49 H 1.3859 0.6815 0.0158 0.035 Uiso 1 1 calc R . .
C50 C 1.3216(3) 0.6195(3) 0.0655(3) 0.0271(13) Uani 1 1 d . . .
H50 H 1.3572 0.5976 0.0878 0.032 Uiso 1 1 calc R . .
C51 C 0.9414(3) 0.4900(3) 0.2636(3) 0.0360(15) Uani 1 1 d . . .
H51 H 0.9317 0.4488 0.2448 0.043 Uiso 1 1 calc R . .
C52 C 0.9408(3) 0.4935(3) 0.3301(3) 0.0348(14) Uani 1 1 d . . .
H52 H 0.9303 0.4563 0.3554 0.042 Uiso 1 1 calc R . .
C53 C 0.9564(3) 0.5541(3) 0.3578(3) 0.0391(15) Uani 1 1 d . . .
H53 H 0.9575 0.5582 0.4028 0.047 Uiso 1 1 calc R . .
C54 C 0.9703(3) 0.6085(3) 0.3194(4) 0.0420(17) Uani 1 1 d . . .
H54 H 0.9801 0.6502 0.3372 0.050 Uiso 1 1 calc R . .
C55 C 0.9692(3) 0.5985(3) 0.2528(3) 0.0408(17) Uani 1 1 d . . .
H55 H 0.9793 0.6349 0.2263 0.049 Uiso 1 1 calc R . .
C56 C 1.0422(3) 0.4530(3) -0.0895(3) 0.0390(16) Uani 1 1 d . . .
H56 H 1.0276 0.4116 -0.0739 0.047 Uiso 1 1 calc R . .
C57 C 1.0652(3) 0.4567(3) -0.1529(3) 0.0418(16) Uani 1 1 d . . .
H57 H 1.0656 0.4187 -0.1789 0.050 Uiso 1 1 calc R . .
C58 C 1.0871(3) 0.5160(3) -0.1767(3) 0.0453(17) Uani 1 1 d . . .
H58 H 1.1026 0.5197 -0.2194 0.054 Uiso 1 1 calc R . .
C59 C 1.0858(3) 0.5712(3) -0.1360(3) 0.0414(16) Uani 1 1 d . . .
H59 H 1.1011 0.6126 -0.1507 0.050 Uiso 1 1 calc R . .
C60 C 1.0617(3) 0.5638(3) -0.0737(3) 0.0379(15) Uani 1 1 d . . .
H60 H 1.0606 0.6014 -0.0472 0.046 Uiso 1 1 calc R . .
C61 C 0.9614(4) 0.2989(4) 0.0511(4) 0.059(2) Uani 1 1 d . . .
C62 C 1.0581(3) 0.7641(3) 0.1174(3) 0.0345(15) Uani 1 1 d . . .
C63 C 0.4857(4) 0.8111(4) 0.2954(4) 0.0511(19) Uani 1 1 d . . .
N13 N 0.4965(2) 0.5056(3) 0.0548(3) 0.0492(15) Uani 1 1 d . . .
C64 C 0.5159(3) 0.5625(3) 0.0268(4) 0.0392(15) Uani 1 1 d . . .
H64 H 0.5265 0.5615 -0.0173 0.047 Uiso 1 1 calc R . .
C65 C 0.5213(3) 0.6231(3) 0.0585(3) 0.0394(17) Uani 1 1 d . . .
H65 H 0.5351 0.6613 0.0362 0.047 Uiso 1 1 calc R . .
C66 C 0.5059(3) 0.6261(3) 0.1239(3) 0.0406(17) Uani 1 1 d . . .
H66 H 0.5093 0.6661 0.1466 0.049 Uiso 1 1 calc R . .
C67 C 0.4857(3) 0.5687(4) 0.1543(4) 0.0481(18) Uani 1 1 d . . .
H67 H 0.4746 0.5690 0.1983 0.058 Uiso 1 1 calc R . .
C68 C 0.4818(3) 0.5101(4) 0.1189(4) 0.054(2) Uani 1 1 d . . .
H68 H 0.4684 0.4714 0.1405 0.065 Uiso 1 1 calc R . .

loop_
_atom_site_aniso_label
_atom_site_aniso_U_11
_atom_site_aniso_U_22
_atom_site_aniso_U_33
_atom_site_aniso_U_23
_atom_site_aniso_U_13
_atom_site_aniso_U_12
U1 0.02317(10) 0.02906(11) 0.02832(12) 0.00277(10) -0.00004(11) 0.00083(10)
U2 0.02275(10) 0.02509(10) 0.02347(11) 0.00127(10) 0.00022(9) 0.00008(11)
K 0.0229(5) 0.0275(7) 0.0286(7) 0.0020(5) -0.0015(5) 0.0014(5)
S1 0.0289(7) 0.0253(7) 0.0388(10) 0.0045(7) 0.0006(7) -0.0008(6)
S2 0.0253(7) 0.0267(7) 0.0334(9) 0.0006(7) -0.0022(7) 0.0007(6)
S3 0.0361(9) 0.0377(9) 0.0510(12) -0.0020(8) -0.0059(8) 0.0062(7)
O1 0.0277(18) 0.036(2) 0.031(2) 0.0008(19) -0.0071(16) 0.0023(17)
O2 0.0238(19) 0.045(2) 0.035(3) 0.007(2) -0.0083(17) 0.0044(18)
O3 0.0214(17) 0.030(2) 0.031(2) 0.0011(19) -0.0098(15) -0.0014(17)
O4 0.0209(17) 0.031(2) 0.029(2) -0.0012(19) -0.0092(16) 0.0063(17)
O5 0.044(2) 0.026(2) 0.070(4) 0.009(2) -0.006(2) -0.0032(19)
O6 0.043(2) 0.036(2) 0.052(3) 0.015(2) 0.002(2) 0.004(2)
O7 0.032(2) 0.051(3) 0.051(3) 0.015(3) 0.007(2) 0.003(2)
O8 0.042(2) 0.022(2) 0.056(3) 0.008(2) -0.005(2) 0.0036(19)
O9 0.038(2) 0.039(2) 0.030(3) -0.003(2) 0.0009(19) -0.0028(19)
O10 0.029(2) 0.047(3) 0.044(3) 0.002(2) -0.004(2) 0.014(2)
O11 0.083(3) 0.062(3) 0.032(3) 0.017(3) -0.011(3) 0.010(3)
O12 0.030(2) 0.066(3) 0.065(4) -0.014(3) 0.008(2) 0.001(2)
O13 0.034(2) 0.043(3) 0.049(3) 0.005(2) -0.005(2) -0.003(2)
N1 0.032(3) 0.023(2) 0.033(3) -0.001(2) 0.002(2) -0.003(2)
N2 0.036(3) 0.037(3) 0.027(3) -0.002(2) -0.009(2) -0.001(2)
N3 0.031(2) 0.032(2) 0.027(2) 0.002(2) 0.004(2) -0.001(2)
N4 0.034(2) 0.030(2) 0.030(3) 0.009(2) 0.004(3) 0.002(3)
N5 0.034(3) 0.029(3) 0.027(3) -0.003(2) 0.001(2) 0.000(2)
N6 0.036(3) 0.030(2) 0.023(3) -0.007(2) 0.011(3) 0.003(2)
N7 0.032(2) 0.029(2) 0.036(3) 0.005(2) 0.003(3) 0.008(2)
N8 0.027(2) 0.025(3) 0.023(3) 0.003(2) 0.006(2) -0.003(2)
N9 0.023(2) 0.027(2) 0.027(3) -0.003(2) 0.003(2) 0.000(2)
N10 0.030(3) 0.023(2) 0.026(3) -0.001(2) 0.0018(19) -0.0008(19)
N11 0.031(3) 0.036(3) 0.039(3) 0.002(3) -0.002(2) 0.003(2)
N12 0.033(2) 0.044(3) 0.033(3) -0.007(3) -0.001(2) 0.002(3)
F1 0.108(4) 0.083(4) 0.127(5) -0.059(4) -0.036(4) -0.008(3)
F2 0.055(3) 0.125(4) 0.046(3) 0.008(3) -0.006(2) 0.034(3)
F3 0.064(3) 0.145(5) 0.050(3) -0.026(3) 0.002(2) 0.053(3)
F4 0.076(3) 0.0267(19) 0.040(2) 0.0009(17) -0.005(2) -0.0046(18)
F5 0.0271(18) 0.053(2) 0.045(2) -0.0029(18) -0.0036(16) -0.0038(16)
F6 0.046(2) 0.050(2) 0.027(2) 0.0025(17) 0.0040(17) 0.0104(17)
F7 0.080(3) 0.050(3) 0.109(4) -0.018(3) -0.045(3) -0.004(2)
F8 0.088(3) 0.056(3) 0.066(3) 0.024(3) -0.006(3) -0.010(2)
F9 0.065(3) 0.053(3) 0.076(3) -0.004(2) 0.016(2) 0.025(2)
C1 0.031(3) 0.035(4) 0.047(4) 0.000(3) 0.002(3) 0.003(3)
C2 0.045(4) 0.040(4) 0.039(4) -0.008(3) 0.010(3) -0.003(3)
C3 0.061(4) 0.037(4) 0.037(4) -0.008(3) 0.011(4) -0.004(3)
C4 0.044(4) 0.037(3) 0.039(4) 0.000(3) -0.011(3) -0.004(3)
C5 0.043(3) 0.037(3) 0.042(4) 0.001(3) -0.002(3) -0.001(4)
C6 0.050(4) 0.027(3) 0.034(4) -0.003(3) 0.001(3) 0.002(3)
C7 0.061(4) 0.037(4) 0.035(4) 0.000(3) -0.012(4) -0.001(4)
C8 0.073(5) 0.038(4) 0.039(5) 0.005(3) -0.010(4) -0.018(4)
C9 0.039(4) 0.056(4) 0.045(4) 0.000(4) -0.009(3) -0.012(3)
C10 0.027(3) 0.034(3) 0.045(4) -0.001(3) -0.006(3) -0.005(3)
C11 0.033(3) 0.029(3) 0.037(4) 0.000(3) -0.001(3) -0.001(3)
C12 0.044(4) 0.032(3) 0.035(4) 0.008(3) -0.005(3) -0.001(3)
C13 0.040(4) 0.043(4) 0.037(4) 0.008(3) -0.001(3) -0.005(3)
C14 0.032(3) 0.037(3) 0.043(4) 0.005(3) -0.001(3) -0.011(3)
C15 0.027(3) 0.036(3) 0.035(4) 0.002(3) -0.003(2) -0.005(3)
C16 0.031(3) 0.037(4) 0.044(4) 0.011(3) 0.006(3) 0.003(3)
C17 0.044(4) 0.035(4) 0.042(5) 0.012(3) 0.015(3) 0.010(3)
C18 0.064(5) 0.034(3) 0.032(4) -0.001(3) 0.009(4) 0.007(4)
C19 0.053(4) 0.042(4) 0.036(4) 0.000(3) -0.002(3) 0.003(3)
C20 0.034(3) 0.037(3) 0.032(4) 0.004(3) 0.003(3) 0.006(3)
C21 0.029(3) 0.035(3) 0.027(3) 0.000(3) -0.004(3) 0.004(3)
C22 0.035(3) 0.030(3) 0.023(4) 0.005(3) 0.002(2) 0.008(3)
C23 0.043(3) 0.028(3) 0.023(4) 0.000(3) 0.004(3) 0.000(3)
C24 0.028(3) 0.040(4) 0.032(4) -0.004(3) 0.001(3) -0.002(3)
C25 0.026(3) 0.041(4) 0.027(4) 0.000(3) 0.004(3) -0.003(3)
C26 0.036(3) 0.037(3) 0.032(4) -0.004(3) -0.008(3) -0.002(3)
C27 0.045(4) 0.058(4) 0.030(4) -0.012(3) -0.009(4) 0.004(4)
C28 0.077(5) 0.049(4) 0.033(4) -0.013(4) 0.011(4) -0.012(4)
C29 0.042(4) 0.050(4) 0.054(5) -0.007(4) 0.021(4) 0.004(3)
C30 0.029(3) 0.047(4) 0.037(4) -0.004(3) 0.005(3) 0.003(3)
C31 0.033(3) 0.032(3) 0.035(4) 0.003(3) -0.003(3) 0.002(3)
C32 0.040(4) 0.036(4) 0.047(5) -0.001(3) -0.006(3) 0.009(3)
C33 0.067(5) 0.032(3) 0.048(5) 0.004(3) -0.009(4) 0.007(4)
C34 0.041(4) 0.040(4) 0.055(5) 0.000(3) -0.012(3) 0.000(3)
C35 0.031(3) 0.030(3) 0.046(5) -0.001(3) -0.004(3) 0.002(3)
C36 0.037(3) 0.032(3) 0.043(4) 0.001(3) -0.007(3) -0.013(3)
C37 0.048(4) 0.046(4) 0.039(4) 0.018(3) -0.013(3) -0.011(3)
C38 0.049(4) 0.047(4) 0.031(4) 0.019(3) 0.003(3) -0.004(3)
C39 0.033(3) 0.049(4) 0.037(4) 0.012(3) -0.001(3) -0.010(3)
C40 0.030(3) 0.047(4) 0.033(4) 0.006(3) -0.002(3) 0.001(3)
C41 0.029(3) 0.033(3) 0.029(4) 0.000(3) -0.002(3) -0.001(3)
C42 0.037(3) 0.038(4) 0.025(4) -0.002(3) 0.001(3) 0.006(3)
C43 0.049(4) 0.026(3) 0.017(3) 0.001(2) 0.008(3) 0.004(3)
C44 0.035(3) 0.035(3) 0.021(3) -0.002(2) 0.000(3) -0.004(3)
C45 0.026(3) 0.033(3) 0.024(3) 0.004(2) 0.001(3) -0.003(3)
C46 0.028(3) 0.027(3) 0.032(4) 0.000(3) 0.006(3) 0.000(2)
C47 0.024(3) 0.026(3) 0.035(4) 0.001(3) 0.000(3) 0.001(2)
C48 0.036(3) 0.020(3) 0.026(3) 0.000(2) 0.005(2) 0.001(2)
C49 0.030(3) 0.030(3) 0.029(4) -0.004(3) 0.009(3) -0.006(3)
C50 0.023(3) 0.026(3) 0.032(4) 0.001(3) -0.005(3) 0.006(2)
C51 0.029(3) 0.040(4) 0.040(4) 0.000(3) -0.001(3) -0.002(3)
C52 0.032(3) 0.034(3) 0.038(4) 0.004(3) 0.005(3) 0.002(3)
C53 0.037(3) 0.052(4) 0.028(4) -0.001(3) 0.000(3) -0.002(3)
C54 0.037(3) 0.036(4) 0.053(5) -0.010(3) 0.006(3) -0.004(3)
C55 0.030(3) 0.045(4) 0.047(5) 0.014(3) 0.004(3) 0.007(3)
C56 0.027(3) 0.040(4) 0.050(5) -0.001(3) 0.001(3) -0.004(3)
C57 0.041(3) 0.050(4) 0.034(4) -0.016(3) 0.000(3) -0.004(3)
C58 0.046(4) 0.058(5) 0.032(4) -0.003(3) 0.005(3) -0.006(3)
C59 0.044(4) 0.043(4) 0.037(4) 0.004(3) -0.002(3) -0.009(3)
C60 0.034(3) 0.040(4) 0.040(4) -0.008(3) -0.006(3) 0.003(3)
C61 0.052(5) 0.070(5) 0.055(6) -0.019(4) -0.002(4) 0.015(4)
C62 0.044(4) 0.032(4) 0.027(4) 0.001(3) -0.002(3) 0.012(3)
C63 0.049(4) 0.051(4) 0.053(5) 0.007(4) -0.009(4) -0.001(4)
N13 0.029(3) 0.046(3) 0.073(5) 0.003(3) -0.011(3) 0.000(3)
C64 0.028(3) 0.047(4) 0.042(4) 0.005(4) -0.001(3) 0.004(3)
C65 0.028(3) 0.040(4) 0.051(5) 0.008(3) -0.004(3) 0.003(3)
C66 0.026(3) 0.049(4) 0.047(5) 0.000(3) -0.002(3) 0.010(3)
C67 0.029(3) 0.062(5) 0.053(5) 0.006(4) 0.002(3) 0.008(3)
C68 0.026(3) 0.060(5) 0.077(6) 0.031(5) -0.006(3) -0.004(3)

loop_
_atom_type_symbol
_atom_type_description
_atom_type_scat_dispersion_real
_atom_type_scat_dispersion_imag
_atom_type_scat_source
C C 0.0033 0.0016 'International Tables Vol C Tables 4.2.6.8 and 6.1.1.4'
H H 0.0000 0.0000 'International Tables Vol C Tables 4.2.6.8 and 6.1.1.4'
N N 0.0061 0.0033 'International Tables Vol C Tables 4.2.6.8 and 6.1.1.4'
O O 0.0106 0.0060 'International Tables Vol C Tables 4.2.6.8 and 6.1.1.4'
F F 0.0171 0.0103 'International Tables Vol C Tables 4.2.6.8 and 6.1.1.4'
K K 0.2009 0.2494 'International Tables Vol C Tables 4.2.6.8 and 6.1.1.4'
U U -9.6767 9.6646 'International Tables Vol C Tables 4.2.6.8 and 6.1.1.4'
S S 0.1246 0.1234 'International Tables Vol C Tables 4.2.6.8 and 6.1.1.4'

loop_
_geom_angle_atom_site_label_1
_geom_angle_atom_site_label_2
_geom_angle_atom_site_label_3
_geom_angle
_geom_angle_site_symmetry_1
_geom_angle_site_symmetry_3
_geom_angle_publ_flag
O2 U1 O1 177.67(17) . . ?
O2 U1 N5 86.87(16) . . ?
O1 U1 N5 90.84(15) . . ?
O2 U1 N1 89.75(16) . . ?
O1 U1 N1 89.20(15) . . ?
N5 U1 N1 72.94(14) . . ?
O2 U1 N4 88.43(17) . . ?
O1 U1 N4 91.45(16) . . ?
N5 U1 N4 77.17(14) . . ?
N1 U1 N4 150.11(14) . . ?
O2 U1 N3 93.60(16) . . ?
O1 U1 N3 88.57(15) . . ?
N5 U1 N3 149.09(14) . . ?
N1 U1 N3 137.94(14) . . ?
N4 U1 N3 71.95(13) . . ?
O2 U1 N2 84.72(16) . . ?
O1 U1 N2 96.90(15) . . ?
N5 U1 N2 142.86(15) . . ?
N1 U1 N2 70.92(15) . . ?
N4 U1 N2 138.46(15) . . ?
N3 U1 N2 67.69(14) . . ?
O4 U2 O3 179.37(17) . . ?
O4 U2 N10 92.20(15) . . ?
O3 U2 N10 87.40(15) . . ?
O4 U2 N8 93.45(15) . . ?
O3 U2 N8 86.62(15) . . ?
N10 U2 N8 146.64(13) . . ?
O4 U2 N9 85.36(15) . . ?
O3 U2 N9 94.05(15) . . ?
N10 U2 N9 72.53(14) . . ?
N8 U2 N9 75.20(13) . . ?
O4 U2 N6 91.13(15) . . ?
O3 U2 N6 89.19(16) . . ?
N10 U2 N6 70.72(14) . . ?
N8 U2 N6 141.89(14) . . ?
N9 U2 N6 142.90(13) . . ?
O4 U2 N7 86.79(16) . . ?
O3 U2 N7 93.83(16) . . ?
N10 U2 N7 139.96(14) . . ?
N8 U2 N7 73.23(14) . . ?
N9 U2 N7 146.89(14) . . ?
N6 U2 N7 69.29(14) . . ?
O5 K O8 157.46(15) . . ?
O5 K O3 78.86(12) . . ?
O8 K O3 87.07(12) . . ?
O5 K O1 97.86(13) . . ?
O8 K O1 97.01(12) . . ?
O3 K O1 175.42(12) . . ?
O5 K N12 104.99(15) . . ?
O8 K N12 91.80(15) . . ?
O3 K N12 87.67(12) . . ?
O1 K N12 90.12(12) . . ?
O5 K N11 83.21(15) . . ?
O8 K N11 79.97(14) . . ?
O3 K N11 92.84(12) . . ?
O1 K N11 89.93(12) . . ?
N12 K N11 171.71(15) . . ?
O7 S1 O6 116.1(3) . . ?
O7 S1 O5 114.2(3) . . ?
O6 S1 O5 114.5(3) . . ?
O7 S1 C61 103.3(3) . . ?
O6 S1 C61 104.0(3) . . ?
O5 S1 C61 102.4(3) . . ?
O10 S2 O9 115.5(3) . . ?
O10 S2 O8 115.1(3) . . ?
O9 S2 O8 114.5(3) . . ?
O10 S2 C62 102.8(3) . . ?
O9 S2 C62 103.8(3) . . ?
O8 S2 C62 102.8(3) . . ?
O12 S3 O13 115.7(3) . . ?
O12 S3 O11 114.4(3) . . ?
O13 S3 O11 113.9(3) . . ?
O12 S3 C63 104.3(3) . . ?
O13 S3 C63 104.1(3) . . ?
O11 S3 C63 102.4(3) . . ?
U1 O1 K 166.3(2) . . ?
U2 O3 K 175.44(19) . . ?
S1 O5 K 141.1(3) . . ?
S2 O8 K 152.6(3) . . ?
C5 N1 C1 117.2(5) . . ?
C5 N1 U1 121.5(4) . . ?
C1 N1 U1 120.6(4) . . ?
C6 N2 C10 117.7(5) . . ?
C6 N2 U1 122.8(4) . . ?
C10 N2 U1 119.0(4) . . ?
C15 N3 C11 118.3(5) . . ?
C15 N3 U1 121.0(4) . . ?
C11 N3 U1 119.1(3) . . ?
C20 N4 C16 117.7(5) . . ?
C20 N4 U1 123.1(4) . . ?
C16 N4 U1 119.0(4) . . ?
C21 N5 C25 116.9(5) . . ?
C21 N5 U1 120.8(4) . . ?
C25 N5 U1 122.0(4) . . ?
C30 N6 C26 117.8(5) . . ?
C30 N6 U2 119.9(4) . . ?
C26 N6 U2 122.2(4) . . ?
C35 N7 C31 117.7(5) . . ?
C35 N7 U2 122.5(4) . . ?
C31 N7 U2 118.8(4) . . ?
C40 N8 C36 116.9(5) . . ?
C40 N8 U2 118.3(4) . . ?
C36 N8 U2 123.6(3) . . ?
C41 N9 C45 117.3(5) . . ?
C41 N9 U2 121.3(4) . . ?
C45 N9 U2 121.2(3) . . ?
C46 N10 C50 117.6(5) . . ?
C46 N10 U2 122.4(3) . . ?
C50 N10 U2 119.9(3) . . ?
C51 N11 C55 115.8(6) . . ?
C51 N11 K 119.1(4) . . ?
C55 N11 K 121.8(4) . . ?
C56 N12 C60 115.3(5) . . ?
C56 N12 K 130.2(4) . . ?
C60 N12 K 114.4(4) . . ?
N1 C1 C2 121.6(6) . . ?
N1 C1 H1 119.2 . . ?
C2 C1 H1 119.2 . . ?
C3 C2 C1 120.9(6) . . ?
C3 C2 H2 119.6 . . ?
C1 C2 H2 119.6 . . ?
C2 C3 C4 118.9(6) . . ?
C2 C3 H3 120.6 . . ?
C4 C3 H3 120.6 . . ?
C3 C4 C5 118.7(6) . . ?
C3 C4 H4 120.6 . . ?
C5 C4 H4 120.6 . . ?
N1 C5 C4 122.6(6) . . ?
N1 C5 H5 118.7 . . ?
C4 C5 H5 118.7 . . ?
N2 C6 C7 123.8(6) . . ?
N2 C6 H6 118.1 . . ?
C7 C6 H6 118.1 . . ?
C6 C7 C8 118.3(6) . . ?
C6 C7 H7 120.8 . . ?
C8 C7 H7 120.8 . . ?
C7 C8 C9 119.0(6) . . ?
C7 C8 H8 120.5 . . ?
C9 C8 H8 120.5 . . ?
C10 C9 C8 118.9(6) . . ?
C10 C9 H9 120.6 . . ?
C8 C9 H9 120.6 . . ?
N2 C10 C9 122.3(6) . . ?
N2 C10 H10 118.8 . . ?
C9 C10 H10 118.8 . . ?
N3 C11 C12 122.0(5) . . ?
N3 C11 H11 119.0 . . ?
C12 C11 H11 119.0 . . ?
C13 C12 C11 119.1(6) . . ?
C13 C12 H12 120.4 . . ?
C11 C12 H12 120.4 . . ?
C14 C13 C12 119.0(6) . . ?
C14 C13 H13 120.5 . . ?
C12 C13 H13 120.5 . . ?
C13 C14 C15 119.2(5) . . ?
C13 C14 H14 120.4 . . ?
C15 C14 H14 120.4 . . ?
N3 C15 C14 122.3(5) . . ?
N3 C15 H15 118.8 . . ?
C14 C15 H15 118.8 . . ?
N4 C16 C17 121.6(6) . . ?
N4 C16 H16 119.2 . . ?
C17 C16 H16 119.2 . . ?
C18 C17 C16 119.6(6) . . ?
C18 C17 H17 120.2 . . ?
C16 C17 H17 120.2 . . ?
C19 C18 C17 119.0(6) . . ?
C19 C18 H18 120.5 . . ?
C17 C18 H18 120.5 . . ?
C18 C19 C20 118.4(6) . . ?
C18 C19 H19 120.8 . . ?
C20 C19 H19 120.8 . . ?
N4 C20 C19 123.6(6) . . ?
N4 C20 H20 118.2 . . ?
C19 C20 H20 118.2 . . ?
N5 C21 C22 123.2(6) . . ?
N5 C21 H21 118.4 . . ?
C22 C21 H21 118.4 . . ?
C21 C22 C23 119.0(5) . . ?
C21 C22 H22 120.5 . . ?
C23 C22 H22 120.5 . . ?
C24 C23 C22 118.4(5) . . ?
C24 C23 H23 120.8 . . ?
C22 C23 H23 120.8 . . ?
C25 C24 C23 119.7(5) . . ?
C25 C24 H24 120.2 . . ?
C23 C24 H24 120.2 . . ?
N5 C25 C24 122.6(5) . . ?
N5 C25 H25 118.7 . . ?
C24 C25 H25 118.7 . . ?
N6 C26 C27 122.7(6) . . ?
N6 C26 H26 118.6 . . ?
C27 C26 H26 118.6 . . ?
C28 C27 C26 119.2(6) . . ?
C28 C27 H27 120.4 . . ?
C26 C27 H27 120.4 . . ?
C27 C28 C29 119.3(7) . . ?
C27 C28 H28 120.3 . . ?
C29 C28 H28 120.3 . . ?
C28 C29 C30 119.1(6) . . ?
C28 C29 H29 120.5 . . ?
C30 C29 H29 120.5 . . ?
N6 C30 C29 121.9(6) . . ?
N6 C30 H30 119.0 . . ?
C29 C30 H30 119.0 . . ?
N7 C31 C32 122.9(6) . . ?
N7 C31 H31 118.5 . . ?
C32 C31 H31 118.5 . . ?
C33 C32 C31 117.9(6) . . ?
C33 C32 H32 121.1 . . ?
C31 C32 H32 121.1 . . ?
C32 C33 C34 120.1(6) . . ?
C32 C33 H33 120.0 . . ?
C34 C33 H33 120.0 . . ?
C33 C34 C35 117.8(6) . . ?
C33 C34 H34 121.1 . . ?
C35 C34 H34 121.1 . . ?
N7 C35 C34 123.6(6) . . ?
N7 C35 H35 118.2 . . ?
C34 C35 H35 118.2 . . ?
N8 C36 C37 122.7(5) . . ?
N8 C36 H36 118.7 . . ?
C37 C36 H36 118.7 . . ?
C38 C37 C36 118.6(6) . . ?
C38 C37 H37 120.7 . . ?
C36 C37 H37 120.7 . . ?
C37 C38 C39 119.1(6) . . ?
C37 C38 H38 120.4 . . ?
C39 C38 H38 120.4 . . ?
C40 C39 C38 119.4(6) . . ?
C40 C39 H39 120.3 . . ?
C38 C39 H39 120.3 . . ?
N8 C40 C39 123.3(6) . . ?
N8 C40 H40 118.4 . . ?
C39 C40 H40 118.4 . . ?
N9 C41 C42 123.6(5) . . ?
N9 C41 H41 118.2 . . ?
C42 C41 H41 118.2 . . ?
C41 C42 C43 118.3(6) . . ?
C41 C42 H42 120.9 . . ?
C43 C42 H42 120.9 . . ?
C42 C43 C44 119.1(5) . . ?
C42 C43 H43 120.5 . . ?
C44 C43 H43 120.4 . . ?
C45 C44 C43 118.1(6) . . ?
C45 C44 H44 121.0 . . ?
C43 C44 H44 121.0 . . ?
N9 C45 C44 123.6(6) . . ?
N9 C45 H45 118.2 . . ?
C44 C45 H45 118.2 . . ?
N10 C46 C47 123.5(5) . . ?
N10 C46 H46 118.2 . . ?
C47 C46 H46 118.3 . . ?
C46 C47 C48 118.2(5) . . ?
C46 C47 H47 120.9 . . ?
C48 C47 H47 120.9 . . ?
C49 C48 C47 119.2(5) . . ?
C49 C48 H48 120.4 . . ?
C47 C48 H48 120.4 . . ?
C48 C49 C50 119.2(5) . . ?
C48 C49 H49 120.4 . . ?
C50 C49 H49 120.4 . . ?
N10 C50 C49 122.3(5) . . ?
N10 C50 H50 118.8 . . ?
C49 C50 H50 118.8 . . ?
N11 C51 C52 125.2(6) . . ?
N11 C51 H51 117.4 . . ?
C52 C51 H51 117.4 . . ?
C51 C52 C53 117.4(6) . . ?
C51 C52 H52 121.3 . . ?
C53 C52 H52 121.3 . . ?
C54 C53 C52 120.1(6) . . ?
C54 C53 H53 119.9 . . ?
C52 C53 H53 119.9 . . ?
C53 C54 C55 117.0(6) . . ?
C53 C54 H54 121.5 . . ?
C55 C54 H54 121.5 . . ?
N11 C55 C54 124.5(6) . . ?
N11 C55 H55 117.7 . . ?
C54 C55 H55 117.7 . . ?
N12 C56 C57 124.1(6) . . ?
N12 C56 H56 117.9 . . ?
C57 C56 H56 117.9 . . ?
C58 C57 C56 119.3(6) . . ?
C58 C57 H57 120.4 . . ?
C56 C57 H57 120.4 . . ?
C57 C58 C59 118.3(6) . . ?
C57 C58 H58 120.8 . . ?
C59 C58 H58 120.8 . . ?
C60 C59 C58 119.1(6) . . ?
C60 C59 H59 120.4 . . ?
C58 C59 H59 120.5 . . ?
N12 C60 C59 123.9(6) . . ?
N12 C60 H60 118.1 . . ?
C59 C60 H60 118.1 . . ?
F1 C61 F2 107.8(6) . . ?
F1 C61 F3 109.0(7) . . ?
F2 C61 F3 107.7(7) . . ?
F1 C61 S1 110.5(6) . . ?
F2 C61 S1 111.4(5) . . ?
F3 C61 S1 110.2(5) . . ?
F5 C62 F6 108.3(5) . . ?
F5 C62 F4 106.7(5) . . ?
F6 C62 F4 106.9(5) . . ?
F5 C62 S2 112.3(4) . . ?
F6 C62 S2 111.3(4) . . ?
F4 C62 S2 111.1(4) . . ?
F9 C63 F8 106.5(6) . . ?
F9 C63 F7 107.1(6) . . ?
F8 C63 F7 107.4(6) . . ?
F9 C63 S3 111.6(5) . . ?
F8 C63 S3 112.0(5) . . ?
F7 C63 S3 111.8(5) . . ?
C64 N13 C68 115.1(7) . . ?
N13 C64 C65 124.6(7) . . ?
N13 C64 H64 117.7 . . ?
C65 C64 H64 117.7 . . ?
C66 C65 C64 119.0(7) . . ?
C66 C65 H65 120.5 . . ?
C64 C65 H65 120.5 . . ?
C67 C66 C65 118.2(7) . . ?
C67 C66 H66 120.9 . . ?
C65 C66 H66 120.9 . . ?
C66 C67 C68 119.1(7) . . ?
C66 C67 H67 120.5 . . ?
C68 C67 H67 120.5 . . ?
N13 C68 C67 124.1(7) . . ?
N13 C68 H68 118.0 . . ?
C67 C68 H68 118.0 . . ?

loop_
_geom_bond_atom_site_label_1
_geom_bond_atom_site_label_2
_geom_bond_distance
_geom_bond_site_symmetry_2
_geom_bond_publ_flag
U1 O2 1.826(3) . ?
U1 O1 1.839(3) . ?
U1 N5 2.600(5) . ?
U1 N1 2.606(5) . ?
U1 N4 2.620(5) . ?
U1 N3 2.618(4) . ?
U1 N2 2.650(5) . ?
U2 O4 1.825(3) . ?
U2 O3 1.831(3) . ?
U2 N10 2.590(5) . ?
U2 N8 2.594(4) . ?
U2 N9 2.609(4) . ?
U2 N6 2.619(4) . ?
U2 N7 2.623(4) . ?
K O5 2.669(4) . ?
K O8 2.703(4) . ?
K O3 2.756(3) . ?
K O1 2.759(3) . ?
K N12 2.953(5) . ?
K N11 2.953(5) . ?
S1 O7 1.437(4) . ?
S1 O6 1.429(4) . ?
S1 O5 1.437(4) . ?
S1 C61 1.832(8) . ?
S2 O10 1.437(4) . ?
S2 O9 1.439(4) . ?
S2 O8 1.453(4) . ?
S2 C62 1.818(6) . ?
S3 O12 1.424(4) . ?
S3 O13 1.447(4) . ?
S3 O11 1.455(5) . ?
S3 C63 1.793(7) . ?
N1 C5 1.342(7) . ?
N1 C1 1.361(7) . ?
N2 C6 1.324(7) . ?
N2 C10 1.344(7) . ?
N3 C15 1.336(7) . ?
N3 C11 1.356(7) . ?
N4 C20 1.340(7) . ?
N4 C16 1.345(7) . ?
N5 C21 1.347(7) . ?
N5 C25 1.357(7) . ?
N6 C30 1.340(7) . ?
N6 C26 1.345(7) . ?
N7 C35 1.333(7) . ?
N7 C31 1.341(7) . ?
N8 C40 1.342(7) . ?
N8 C36 1.348(7) . ?
N9 C41 1.336(7) . ?
N9 C45 1.347(7) . ?
N10 C46 1.336(7) . ?
N10 C50 1.354(7) . ?
N11 C51 1.321(8) . ?
N11 C55 1.332(8) . ?
N12 C56 1.344(8) . ?
N12 C60 1.344(8) . ?
F1 C61 1.322(9) . ?
F2 C61 1.328(9) . ?
F3 C61 1.338(8) . ?
F4 C62 1.346(7) . ?
F5 C62 1.333(7) . ?
F6 C62 1.340(7) . ?
F7 C63 1.348(8) . ?
F8 C63 1.333(8) . ?
F9 C63 1.324(8) . ?
C1 C2 1.374(9) . ?
C1 H1 0.9300 . ?
C2 C3 1.339(9) . ?
C2 H2 0.9300 . ?
C3 C4 1.383(8) . ?
C3 H3 0.9300 . ?
C4 C5 1.386(9) . ?
C4 H4 0.9300 . ?
C5 H5 0.9300 . ?
C6 C7 1.369(8) . ?
C6 H6 0.9300 . ?
C7 C8 1.370(10) . ?
C7 H7 0.9300 . ?
C8 C9 1.383(10) . ?
C8 H8 0.9300 . ?
C9 C10 1.370(9) . ?
C9 H9 0.9300 . ?
C10 H10 0.9300 . ?
C11 C12 1.388(8) . ?
C11 H11 0.9300 . ?
C12 C13 1.382(8) . ?
C12 H12 0.9300 . ?
C13 C14 1.372(8) . ?
C13 H13 0.9300 . ?
C14 C15 1.394(8) . ?
C14 H14 0.9300 . ?
C15 H15 0.9300 . ?
C16 C17 1.396(9) . ?
C16 H16 0.9300 . ?
C17 C18 1.380(9) . ?
C17 H17 0.9300 . ?
C18 C19 1.369(9) . ?
C18 H18 0.9300 . ?
C19 C20 1.391(9) . ?
C19 H19 0.9300 . ?
C20 H20 0.9300 . ?
C21 C22 1.377(8) . ?
C21 H21 0.9300 . ?
C22 C23 1.384(8) . ?
C22 H22 0.9300 . ?
C23 C24 1.377(8) . ?
C23 H23 0.9300 . ?
C24 C25 1.374(8) . ?
C24 H24 0.9300 . ?
C25 H25 0.9300 . ?
C26 C27 1.374(8) . ?
C26 H26 0.9300 . ?
C27 C28 1.359(9) . ?
C27 H27 0.9300 . ?
C28 C29 1.372(10) . ?
C28 H28 0.9300 . ?
C29 C30 1.388(9) . ?
C29 H29 0.9300 . ?
C30 H30 0.9300 . ?
C31 C32 1.393(9) . ?
C31 H31 0.9300 . ?
C32 C33 1.376(9) . ?
C32 H32 0.9300 . ?
C33 C34 1.382(9) . ?
C33 H33 0.9300 . ?
C34 C35 1.382(9) . ?
C34 H34 0.9300 . ?
C35 H35 0.9300 . ?
C36 C37 1.389(8) . ?
C36 H36 0.9300 . ?
C37 C38 1.360(9) . ?
C37 H37 0.9300 . ?
C38 C39 1.377(9) . ?
C38 H38 0.9300 . ?
C39 C40 1.357(8) . ?
C39 H39 0.9300 . ?
C40 H40 0.9300 . ?
C41 C42 1.386(8) . ?
C41 H41 0.9300 . ?
C42 C43 1.390(8) . ?
C42 H42 0.9300 . ?
C43 C44 1.395(8) . ?
C43 H43 0.9300 . ?
C44 C45 1.383(8) . ?
C44 H44 0.9300 . ?
C45 H45 0.9300 . ?
C46 C47 1.379(8) . ?
C46 H46 0.9300 . ?
C47 C48 1.397(8) . ?
C47 H47 0.9300 . ?
C48 C49 1.367(8) . ?
C48 H48 0.9300 . ?
C49 C50 1.387(8) . ?
C49 H49 0.9300 . ?
C50 H50 0.9300 . ?
C51 C52 1.371(8) . ?
C51 H51 0.9300 . ?
C52 C53 1.373(9) . ?
C52 H52 0.9300 . ?
C53 C54 1.372(9) . ?
C53 H53 0.9300 . ?
C54 C55 1.385(9) . ?
C54 H54 0.9300 . ?
C55 H55 0.9300 . ?
C56 C57 1.380(9) . ?
C56 H56 0.9300 . ?
C57 C58 1.351(9) . ?
C57 H57 0.9300 . ?
C58 C59 1.387(9) . ?
C58 H58 0.9300 . ?
C59 C60 1.370(9) . ?
C59 H59 0.9300 . ?
C60 H60 0.9300 . ?
N13 C64 1.330(8) . ?
N13 C68 1.352(9) . ?
C64 C65 1.381(9) . ?
C64 H64 0.9300 . ?
C65 C66 1.378(9) . ?
C65 H65 0.9300 . ?
C66 C67 1.364(10) . ?
C66 H66 0.9300 . ?
C67 C68 1.384(10) . ?
C67 H67 0.9300 . ?
C68 H68 0.9300 . ?
